data_7156695
loop_
_publ_author_name
'Guduru, Ravinder'
'Mangina, N. S. V. M. Rao'
'Sridhar, Balasubramanian'
'Karunakar, Galla V.'

_publ_section_title
;
 Gold-catalyzed formation of aryl-fused pyrazolooxazepines via
 intramolecular regioselective 7-exo-dig cyclization.
;
_journal_issue 10
_journal_name_full 'Organic &amp; biomolecular chemistry'
_journal_page_first 2809
_journal_page_last 2817
_journal_paper_doi 10.1039/c8ob03157f
_journal_volume 17
_journal_year 2019
_chemical_formula_moiety 'C19 H15 N3 O3'
_chemical_formula_sum 'C19 H15 N3 O3'
_chemical_formula_weight 333.34
_space_group_crystal_system monoclinic
_space_group_IT_number 14
_space_group_name_Hall '-P 2ybc'
_space_group_name_H-M_alt 'P 1 21/c 1'
_symmetry_space_group_name_Hall '-P 2ybc'
_symmetry_space_group_name_H-M 'P 1 21/c 1'
_atom_sites_solution_hydrogens geom
_audit_creation_method SHELXL-2014/7
_audit_update_record
;
2017-09-18 deposited with the CCDC.    2019-02-19 downloaded from the CCDC.
;
_cell_angle_alpha 90
_cell_angle_beta 95.79(2)
_cell_angle_gamma 90
_cell_formula_units_Z 8
_cell_length_a 7.021(9)
_cell_length_b 20.14(3)
_cell_length_c 21.54(3)
_cell_measurement_reflns_used 9866
_cell_measurement_temperature 100(2)
_cell_measurement_theta_max 30.44
_cell_measurement_theta_min 2.25
_cell_volume 3030(7)
_computing_cell_refinement '<i>SAINT</i> (Bruker, 2016)'
_computing_data_collection '<i>APEX3</i> (Bruker, 2016)'
_computing_data_reduction 'Bruker SAINT'
_computing_molecular_graphics 'Bruker SHELXTL'
_computing_publication_material 'Bruker SHELXTL'
_computing_structure_refinement '<i>SHELXL2014</i> (Sheldrick, 2015b)'
_computing_structure_solution '<i>SHELXT</i> (Sheldrick, 2015a)'
_diffrn_ambient_temperature 100(2)
_diffrn_measured_fraction_theta_full 0.999
_diffrn_measured_fraction_theta_max 0.992
_diffrn_measurement_device_type 'Bruker D8 QUEST PHOTON-100'
_diffrn_measurement_method '\w and \f'
_diffrn_radiation_type MoK\a
_diffrn_radiation_wavelength 0.71073
_diffrn_reflns_av_R_equivalents 0.0356
_diffrn_reflns_av_unetI/netI 0.0330
_diffrn_reflns_Laue_measured_fraction_full 0.999
_diffrn_reflns_Laue_measured_fraction_max 0.992
_diffrn_reflns_limit_h_max 9
_diffrn_reflns_limit_h_min -10
_diffrn_reflns_limit_k_max 28
_diffrn_reflns_limit_k_min -24
_diffrn_reflns_limit_l_max 30
_diffrn_reflns_limit_l_min -26
_diffrn_reflns_number 38713
_diffrn_reflns_point_group_measured_fraction_full 0.999
_diffrn_reflns_point_group_measured_fraction_max 0.992
_diffrn_reflns_theta_full 25.242
_diffrn_reflns_theta_max 30.809
_diffrn_reflns_theta_min 2.235
_exptl_absorpt_coefficient_mu 0.101
_exptl_absorpt_correction_T_max 0.7461
_exptl_absorpt_correction_T_min 0.6810
_exptl_absorpt_correction_type multi-scan
_exptl_absorpt_process_details 'SADABS, Bruker, 2016'
_exptl_crystal_colour colorless
_exptl_crystal_density_diffrn 1.461
_exptl_crystal_description block
_exptl_crystal_F_000 1392
_exptl_crystal_size_max 0.360
_exptl_crystal_size_mid 0.280
_exptl_crystal_size_min 0.170
_refine_diff_density_max 0.410
_refine_diff_density_min -0.360
_refine_diff_density_rms 0.064
_refine_ls_extinction_method none
_refine_ls_goodness_of_fit_ref 1.021
_refine_ls_hydrogen_treatment constr
_refine_ls_matrix_type full
_refine_ls_number_parameters 453
_refine_ls_number_reflns 9422
_refine_ls_number_restraints 0
_refine_ls_restrained_S_all 1.021
_refine_ls_R_factor_all 0.0586
_refine_ls_R_factor_gt 0.0453
_refine_ls_shift/su_max 0.001
_refine_ls_shift/su_mean 0.000
_refine_ls_structure_factor_coef Fsqd
_refine_ls_weighting_details 'w=1/[\s^2^(Fo^2^)+(0.0593P)^2^+1.2447P] where P=(Fo^2^+2Fc^2^)/3'
_refine_ls_weighting_scheme calc
_refine_ls_wR_factor_gt 0.1109
_refine_ls_wR_factor_ref 0.1183
_reflns_Friedel_coverage 0.000
_reflns_number_gt 7739
_reflns_number_total 9422
_reflns_threshold_expression 'I > 2\s(I)'
_cod_data_source_file c8ob03157f2.cif
_cod_data_source_block KA263_0m
_cod_depositor_comments 'Adding full bibliography for 7156695.cif.'
_cod_database_code 7156695
_shelx_shelxl_version_number 2014/7
_shelx_space_group_comment
;
The symmetry employed for this shelxl refinement is uniquely defined
by the following loop, which should always be used as a source of
symmetry information in preference to the above space-group names.
They are only intended as comments.
;
_shelx_estimated_absorpt_t_min 0.964
_shelx_estimated_absorpt_t_max 0.983

loop_
_space_group_symop_operation_xyz
'x, y, z'
'-x, y+1/2, -z+1/2'
'-x, -y, -z'
'x, -y-1/2, z-1/2'

loop_
_atom_site_label
_atom_site_type_symbol
_atom_site_fract_x
_atom_site_fract_y
_atom_site_fract_z
_atom_site_U_iso_or_equiv
_atom_site_adp_type
_atom_site_occupancy
_atom_site_site_symmetry_order
_atom_site_calc_flag
_atom_site_refinement_flags_posn
_atom_site_refinement_flags_adp
C1A C 0.44818(16) 0.43763(5) 0.65529(5) 0.0153(2) Uani 1 1 d . .
C2A C 0.44142(17) 0.41265(6) 0.71445(5) 0.0178(2) Uani 1 1 d . .
H2A H 0.3986 0.3687 0.7210 0.021 Uiso 1 1 calc R U
C3A C 0.49861(17) 0.45343(6) 0.76325(5) 0.0178(2) Uani 1 1 d . .
H3A H 0.4954 0.4377 0.8047 0.021 Uiso 1 1 calc R U
C4A C 0.56139(16) 0.51746(6) 0.75343(5) 0.0150(2) Uani 1 1 d . .
C5A C 0.55678(15) 0.54405(5) 0.69372(5) 0.01303(19) Uani 1 1 d . .
C6A C 0.50151(15) 0.50149(5) 0.64449(5) 0.0139(2) Uani 1 1 d . .
H6A H 0.5008 0.5170 0.6028 0.017 Uiso 1 1 calc R U
C7A C 0.79011(17) 0.59060(6) 0.80263(5) 0.0177(2) Uani 1 1 d . .
H7AA H 0.8741 0.5688 0.7745 0.021 Uiso 1 1 calc R U
H7AB H 0.8612 0.5931 0.8447 0.021 Uiso 1 1 calc R U
C8A C 0.74503(15) 0.65835(6) 0.77993(5) 0.0151(2) Uani 1 1 d . .
C9A C 0.59285(15) 0.61310(5) 0.67830(5) 0.01253(19) Uani 1 1 d . .
C10A C 0.78507(18) 0.71179(6) 0.81371(5) 0.0202(2) Uani 1 1 d . .
H10A H 0.7607 0.7545 0.7960 0.024 Uiso 1 1 calc R U
H10B H 0.8384 0.7077 0.8559 0.024 Uiso 1 1 calc R U
C11A C 0.60043(15) 0.70971(5) 0.63034(5) 0.01259(19) Uani 1 1 d . .
C12A C 0.54974(15) 0.64316(5) 0.62164(5) 0.01345(19) Uani 1 1 d . .
H12A H 0.4962 0.6228 0.5841 0.016 Uiso 1 1 calc R U
C13A C 0.58852(15) 0.76337(5) 0.58495(5) 0.01309(19) Uani 1 1 d . .
C14A C 0.58635(17) 0.82897(6) 0.60408(5) 0.0163(2) Uani 1 1 d . .
H14A H 0.5940 0.8391 0.6473 0.020 Uiso 1 1 calc R U
C15A C 0.57323(18) 0.87962(6) 0.56109(5) 0.0192(2) Uani 1 1 d . .
H15A H 0.5705 0.9243 0.5751 0.023 Uiso 1 1 calc R U
C16A C 0.56393(17) 0.86664(6) 0.49797(5) 0.0182(2) Uani 1 1 d . .
C17A C 0.57064(17) 0.80115(6) 0.47937(5) 0.0182(2) Uani 1 1 d . .
H17A H 0.5671 0.7912 0.4362 0.022 Uiso 1 1 calc R U
C18A C 0.58234(16) 0.75005(6) 0.52190(5) 0.0162(2) Uani 1 1 d . .
H18A H 0.5862 0.7054 0.5079 0.019 Uiso 1 1 calc R U
C19A C 0.5472(2) 0.92189(7) 0.45160(6) 0.0266(3) Uani 1 1 d . .
H19A H 0.5533 0.9038 0.4096 0.040 Uiso 1 1 calc R U
H19B H 0.6525 0.9534 0.4612 0.040 Uiso 1 1 calc R U
H19C H 0.4247 0.9448 0.4535 0.040 Uiso 1 1 calc R U
N1A N 0.66613(13) 0.66207(5) 0.71748(4) 0.01326(17) Uani 1 1 d . .
N2A N 0.67014(13) 0.72127(5) 0.68852(4) 0.01391(18) Uani 1 1 d . .
N3A N 0.39468(15) 0.39474(5) 0.60257(5) 0.0185(2) Uani 1 1 d . .
O1A O 0.62192(13) 0.55111(4) 0.80574(4) 0.01946(17) Uani 1 1 d . .
O2A O 0.36595(16) 0.33617(4) 0.61293(5) 0.0288(2) Uani 1 1 d . .
O3A O 0.38196(14) 0.41849(5) 0.55041(4) 0.02454(19) Uani 1 1 d . .
C1B C 0.07074(16) 0.85890(6) 0.55105(5) 0.0170(2) Uani 1 1 d . .
C2B C 0.06324(18) 0.90964(6) 0.59349(6) 0.0209(2) Uani 1 1 d . .
H2B H 0.0462 0.9545 0.5803 0.025 Uiso 1 1 calc R U
C3B C 0.08125(18) 0.89315(6) 0.65517(6) 0.0207(2) Uani 1 1 d . .
H3B H 0.0777 0.9270 0.6857 0.025 Uiso 1 1 calc R U
C4B C 0.10460(16) 0.82762(6) 0.67379(5) 0.0166(2) Uani 1 1 d . .
C5B C 0.10409(15) 0.77617(5) 0.63072(5) 0.0140(2) Uani 1 1 d . .
C6B C 0.08970(15) 0.79363(5) 0.56825(5) 0.0150(2) Uani 1 1 d . .
H6B H 0.0930 0.7602 0.5373 0.018 Uiso 1 1 calc R U
C7B C 0.28510(17) 0.77426(6) 0.75590(5) 0.0192(2) Uani 1 1 d . .
H7BA H 0.3410 0.7887 0.7977 0.023 Uiso 1 1 calc R U
H7BB H 0.3846 0.7793 0.7268 0.023 Uiso 1 1 calc R U
C8B C 0.23158(16) 0.70370(6) 0.75876(5) 0.0165(2) Uani 1 1 d . .
C9B C 0.10060(15) 0.70581(5) 0.64608(5) 0.01325(19) Uani 1 1 d . .
C10B C 0.26295(18) 0.66793(7) 0.80980(6) 0.0225(2) Uani 1 1 d . .
H10C H 0.2307 0.6221 0.8091 0.027 Uiso 1 1 calc R U
H10D H 0.3178 0.6879 0.8474 0.027 Uiso 1 1 calc R U
C11B C 0.04098(15) 0.59813(5) 0.64303(5) 0.0134(2) Uani 1 1 d . .
C12B C 0.03035(15) 0.65588(5) 0.60713(5) 0.01349(19) Uani 1 1 d . .
H12B H -0.0162 0.6598 0.5643 0.016 Uiso 1 1 calc R U
C13B C -0.01899(15) 0.53097(5) 0.62503(5) 0.01347(19) Uani 1 1 d . .
C14B C 0.01235(16) 0.47857(6) 0.66654(5) 0.0162(2) Uani 1 1 d . .
H14B H 0.0689 0.4868 0.7078 0.019 Uiso 1 1 calc R U
C15B C -0.03757(17) 0.41485(6) 0.64867(6) 0.0185(2) Uani 1 1 d . .
H15B H -0.0146 0.3796 0.6777 0.022 Uiso 1 1 calc R U
C16B C -0.12048(17) 0.40123(6) 0.58920(6) 0.0186(2) Uani 1 1 d . .
C17B C -0.15823(17) 0.45389(6) 0.54889(5) 0.0184(2) Uani 1 1 d . .
H17B H -0.2198 0.4459 0.5083 0.022 Uiso 1 1 calc R U
C18B C -0.10840(16) 0.51796(6) 0.56636(5) 0.0161(2) Uani 1 1 d . .
H18B H -0.1359 0.5534 0.5377 0.019 Uiso 1 1 calc R U
C19B C -0.1613(2) 0.33133(6) 0.56895(7) 0.0278(3) Uani 1 1 d . .
H19D H -0.2407 0.3313 0.5288 0.042 Uiso 1 1 calc R U
H19E H -0.2295 0.3085 0.6003 0.042 Uiso 1 1 calc R U
H19F H -0.0406 0.3083 0.5645 0.042 Uiso 1 1 calc R U
N1B N 0.15089(13) 0.67614(5) 0.70236(4) 0.01404(18) Uani 1 1 d . .
N2B N 0.11481(13) 0.61047(5) 0.70066(4) 0.01510(18) Uani 1 1 d . .
N3B N 0.05792(15) 0.87479(5) 0.48517(5) 0.0207(2) Uani 1 1 d . .
O1B O 0.12636(13) 0.81632(4) 0.73585(4) 0.02066(18) Uani 1 1 d . .
O2B O 0.05928(15) 0.82978(5) 0.44789(4) 0.0271(2) Uani 1 1 d . .
O3B O 0.04679(18) 0.93302(5) 0.47012(5) 0.0364(3) Uani 1 1 d . .

loop_
_atom_site_aniso_label
_atom_site_aniso_U_11
_atom_site_aniso_U_22
_atom_site_aniso_U_33
_atom_site_aniso_U_23
_atom_site_aniso_U_13
_atom_site_aniso_U_12
C1A 0.0158(5) 0.0133(5) 0.0167(5) -0.0012(4) 0.0005(4) 0.0012(4)
C2A 0.0197(5) 0.0135(5) 0.0202(5) 0.0032(4) 0.0024(4) 0.0018(4)
C3A 0.0206(5) 0.0170(5) 0.0158(5) 0.0049(4) 0.0029(4) 0.0020(4)
C4A 0.0161(5) 0.0161(5) 0.0129(5) 0.0005(4) 0.0023(4) 0.0019(4)
C5A 0.0122(4) 0.0136(5) 0.0136(5) 0.0008(4) 0.0026(4) 0.0022(4)
C6A 0.0144(5) 0.0135(5) 0.0138(5) 0.0013(4) 0.0012(4) 0.0024(4)
C7A 0.0196(5) 0.0197(5) 0.0133(5) 0.0021(4) -0.0008(4) -0.0001(4)
C8A 0.0143(5) 0.0198(5) 0.0110(4) 0.0004(4) 0.0011(4) 0.0009(4)
C9A 0.0125(4) 0.0129(5) 0.0124(4) -0.0003(4) 0.0020(4) 0.0013(4)
C10A 0.0229(6) 0.0216(6) 0.0154(5) -0.0031(4) -0.0010(4) 0.0009(4)
C11A 0.0121(4) 0.0132(5) 0.0127(4) -0.0003(4) 0.0024(4) 0.0013(4)
C12A 0.0143(5) 0.0132(5) 0.0128(4) -0.0003(4) 0.0010(4) 0.0005(4)
C13A 0.0130(4) 0.0135(5) 0.0128(5) 0.0009(4) 0.0013(4) 0.0000(4)
C14A 0.0225(5) 0.0139(5) 0.0131(5) -0.0007(4) 0.0038(4) 0.0002(4)
C15A 0.0269(6) 0.0135(5) 0.0179(5) 0.0012(4) 0.0048(4) 0.0007(4)
C16A 0.0203(5) 0.0183(5) 0.0163(5) 0.0045(4) 0.0025(4) -0.0006(4)
C17A 0.0217(5) 0.0203(5) 0.0124(5) 0.0011(4) 0.0010(4) -0.0009(4)
C18A 0.0192(5) 0.0152(5) 0.0138(5) -0.0011(4) 0.0004(4) -0.0004(4)
C19A 0.0372(7) 0.0226(6) 0.0201(6) 0.0081(5) 0.0037(5) 0.0007(5)
N1A 0.0155(4) 0.0127(4) 0.0115(4) 0.0003(3) 0.0012(3) 0.0011(3)
N2A 0.0159(4) 0.0126(4) 0.0133(4) 0.0010(3) 0.0021(3) 0.0011(3)
N3A 0.0217(5) 0.0141(4) 0.0195(5) -0.0010(4) 0.0013(4) 0.0004(4)
O1A 0.0264(4) 0.0203(4) 0.0120(4) 0.0002(3) 0.0034(3) -0.0047(3)
O2A 0.0466(6) 0.0128(4) 0.0276(5) -0.0013(3) 0.0064(4) -0.0040(4)
O3A 0.0342(5) 0.0206(4) 0.0176(4) 0.0011(3) -0.0033(4) -0.0024(4)
C1B 0.0185(5) 0.0152(5) 0.0169(5) -0.0006(4) 0.0002(4) 0.0003(4)
C2B 0.0232(6) 0.0138(5) 0.0253(6) -0.0035(4) 0.0008(5) 0.0019(4)
C3B 0.0231(6) 0.0162(5) 0.0228(6) -0.0071(4) 0.0022(4) 0.0004(4)
C4B 0.0156(5) 0.0185(5) 0.0159(5) -0.0046(4) 0.0024(4) 0.0000(4)
C5B 0.0123(4) 0.0148(5) 0.0149(5) -0.0028(4) 0.0017(4) -0.0003(4)
C6B 0.0155(5) 0.0138(5) 0.0157(5) -0.0027(4) 0.0013(4) 0.0003(4)
C7B 0.0188(5) 0.0230(6) 0.0155(5) -0.0051(4) 0.0003(4) -0.0024(4)
C8B 0.0133(5) 0.0223(5) 0.0137(5) -0.0036(4) 0.0007(4) -0.0010(4)
C9B 0.0120(4) 0.0161(5) 0.0118(4) -0.0005(4) 0.0024(4) 0.0007(4)
C10B 0.0207(6) 0.0298(6) 0.0162(5) -0.0010(5) -0.0021(4) -0.0022(5)
C11B 0.0119(4) 0.0155(5) 0.0133(5) -0.0001(4) 0.0032(4) 0.0006(4)
C12B 0.0138(5) 0.0146(5) 0.0122(4) -0.0010(4) 0.0018(4) 0.0001(4)
C13B 0.0126(4) 0.0142(5) 0.0142(5) -0.0002(4) 0.0044(4) 0.0005(4)
C14B 0.0170(5) 0.0174(5) 0.0147(5) 0.0017(4) 0.0034(4) 0.0012(4)
C15B 0.0199(5) 0.0159(5) 0.0208(5) 0.0032(4) 0.0073(4) 0.0015(4)
C16B 0.0203(5) 0.0154(5) 0.0215(5) -0.0016(4) 0.0093(4) -0.0024(4)
C17B 0.0212(5) 0.0195(5) 0.0150(5) -0.0022(4) 0.0046(4) -0.0040(4)
C18B 0.0184(5) 0.0159(5) 0.0142(5) 0.0007(4) 0.0038(4) -0.0020(4)
C19B 0.0394(7) 0.0165(5) 0.0290(7) -0.0044(5) 0.0115(6) -0.0068(5)
N1B 0.0141(4) 0.0159(4) 0.0121(4) -0.0012(3) 0.0014(3) -0.0005(3)
N2B 0.0146(4) 0.0160(4) 0.0148(4) 0.0002(3) 0.0022(3) -0.0006(3)
N3B 0.0250(5) 0.0169(5) 0.0198(5) 0.0022(4) -0.0004(4) 0.0019(4)
O1B 0.0250(4) 0.0224(4) 0.0148(4) -0.0053(3) 0.0032(3) 0.0037(3)
O2B 0.0432(6) 0.0205(4) 0.0167(4) -0.0013(3) -0.0011(4) -0.0006(4)
O3B 0.0622(7) 0.0169(4) 0.0299(5) 0.0074(4) 0.0038(5) 0.0078(5)

loop_
_atom_type_symbol
_atom_type_description
_atom_type_scat_dispersion_real
_atom_type_scat_dispersion_imag
_atom_type_scat_source
C C 0.0033 0.0016 'International Tables Vol C Tables 4.2.6.8 and 6.1.1.4'
H H 0.0000 0.0000 'International Tables Vol C Tables 4.2.6.8 and 6.1.1.4'
N N 0.0061 0.0033 'International Tables Vol C Tables 4.2.6.8 and 6.1.1.4'
O O 0.0106 0.0060 'International Tables Vol C Tables 4.2.6.8 and 6.1.1.4'

loop_
_geom_angle_atom_site_label_1
_geom_angle_atom_site_label_2
_geom_angle_atom_site_label_3
_geom_angle
C6A C1A C2A 122.54(11)
C6A C1A N3A 118.84(12)
C2A C1A N3A 118.61(13)
C3A C2A C1A 117.37(14)
C3A C2A H2A 121.3
C1A C2A H2A 121.3
C2A C3A C4A 121.09(12)
C2A C3A H3A 119.5
C4A C3A H3A 119.5
O1A C4A C3A 114.76(12)
O1A C4A C5A 123.79(13)
C3A C4A C5A 121.44(11)
C6A C5A C4A 116.58(13)
C6A C5A C9A 117.15(12)
C4A C5A C9A 126.15(10)
C1A C6A C5A 120.76(12)
C1A C6A H6A 119.6
C5A C6A H6A 119.6
O1A C7A C8A 112.31(12)
O1A C7A H7AA 109.1
C8A C7A H7AA 109.1
O1A C7A H7AB 109.1
C8A C7A H7AB 109.1
H7AA C7A H7AB 107.9
C10A C8A N1A 121.92(12)
C10A C8A C7A 123.24(13)
N1A C8A C7A 114.72(10)
N1A C9A C12A 105.52(13)
N1A C9A C5A 127.71(12)
C12A C9A C5A 126.68(10)
C8A C10A H10A 120.0
C8A C10A H10B 120.0
H10A C10A H10B 120.0
N2A C11A C12A 111.24(10)
N2A C11A C13A 119.89(12)
C12A C11A C13A 128.86(12)
C9A C12A C11A 105.95(11)
C9A C12A H12A 127.0
C11A C12A H12A 127.0
C18A C13A C14A 118.55(10)
C18A C13A C11A 120.73(12)
C14A C13A C11A 120.71(13)
C15A C14A C13A 120.63(14)
C15A C14A H14A 119.7
C13A C14A H14A 119.7
C14A C15A C16A 121.12(13)
C14A C15A H15A 119.4
C16A C15A H15A 119.4
C15A C16A C17A 117.87(11)
C15A C16A C19A 120.75(13)
C17A C16A C19A 121.39(14)
C18A C17A C16A 121.54(14)
C18A C17A H17A 119.2
C16A C17A H17A 119.2
C17A C18A C13A 120.27(13)
C17A C18A H18A 119.9
C13A C18A H18A 119.9
C16A C19A H19A 109.5
C16A C19A H19B 109.5
H19A C19A H19B 109.5
C16A C19A H19C 109.5
H19A C19A H19C 109.5
H19B C19A H19C 109.5
N2A N1A C9A 112.16(13)
N2A N1A C8A 117.79(10)
C9A N1A C8A 129.92(11)
C11A N2A N1A 105.12(11)
O3A N3A O2A 123.43(11)
O3A N3A C1A 118.67(13)
O2A N3A C1A 117.90(12)
C4A O1A C7A 115.64(10)
C6B C1B C2B 122.87(14)
C6B C1B N3B 118.17(10)
C2B C1B N3B 118.95(13)
C3B C2B C1B 117.44(14)
C3B C2B H2B 121.3
C1B C2B H2B 121.3
C2B C3B C4B 120.76(11)
C2B C3B H3B 119.6
C4B C3B H3B 119.6
O1B C4B C3B 116.50(10)
O1B C4B C5B 121.86(13)
C3B C4B C5B 121.64(14)
C6B C5B C4B 117.03(13)
C6B C5B C9B 117.82(10)
C4B C5B C9B 124.92(13)
C1B C6B C5B 120.16(10)
C1B C6B H6B 119.9
C5B C6B H6B 119.9
O1B C7B C8B 112.92(12)
O1B C7B H7BA 109.0
C8B C7B H7BA 109.0
O1B C7B H7BB 109.0
C8B C7B H7BB 109.0
H7BA C7B H7BB 107.8
C10B C8B N1B 121.80(14)
C10B C8B C7B 122.81(12)
N1B C8B C7B 115.34(11)
N1B C9B C12B 105.52(13)
N1B C9B C5B 128.23(10)
C12B C9B C5B 126.06(12)
C8B C10B H10C 120.0
C8B C10B H10D 120.0
H10C C10B H10D 120.0
N2B C11B C12B 111.02(12)
N2B C11B C13B 120.03(10)
C12B C11B C13B 128.94(13)
C9B C12B C11B 106.06(14)
C9B C12B H12B 127.0
C11B C12B H12B 127.0
C18B C13B C14B 118.34(13)
C18B C13B C11B 120.87(10)
C14B C13B C11B 120.79(13)
C15B C14B C13B 120.68(13)
C15B C14B H14B 119.7
C13B C14B H14B 119.7
C14B C15B C16B 121.14(11)
C14B C15B H15B 119.4
C16B C15B H15B 119.4
C17B C16B C15B 117.90(13)
C17B C16B C19B 121.45(14)
C15B C16B C19B 120.62(11)
C16B C17B C18B 121.34(14)
C16B C17B H17B 119.3
C18B C17B H17B 119.3
C13B C18B C17B 120.50(11)
C13B C18B H18B 119.8
C17B C18B H18B 119.8
C16B C19B H19D 109.5
C16B C19B H19E 109.5
H19D C19B H19E 109.5
C16B C19B H19F 109.5
H19D C19B H19F 109.5
H19E C19B H19F 109.5
N2B N1B C9B 112.00(10)
N2B N1B C8B 118.08(10)
C9B N1B C8B 129.92(13)
C11B N2B N1B 105.39(9)
O2B N3B O3B 123.28(14)
O2B N3B C1B 118.70(13)
O3B N3B C1B 118.03(11)
C4B O1B C7B 113.93(9)

loop_
_geom_bond_atom_site_label_1
_geom_bond_atom_site_label_2
_geom_bond_distance
C1A C6A 1.366(2)
C1A C2A 1.375(2)
C1A N3A 1.446(2)
C2A C3A 1.362(2)
C2A H2A 0.9500
C3A C4A 1.386(2)
C3A H3A 0.9500
C4A O1A 1.3468(19)
C4A C5A 1.391(2)
C5A C6A 1.388(2)
C5A C9A 1.458(2)
C6A H6A 0.9500
C7A O1A 1.431(2)
C7A C8A 1.473(2)
C7A H7AA 0.9900
C7A H7AB 0.9900
C8A C10A 1.314(2)
C8A N1A 1.404(2)
C9A N1A 1.3647(18)
C9A C12A 1.369(2)
C10A H10A 0.9500
C10A H10B 0.9500
C11A N2A 1.319(2)
C11A C12A 1.394(2)
C11A C13A 1.454(2)
C12A H12A 0.9500
C13A C18A 1.381(2)
C13A C14A 1.384(2)
C14A C15A 1.374(2)
C14A H14A 0.9500
C15A C16A 1.380(2)
C15A H15A 0.9500
C16A C17A 1.381(2)
C16A C19A 1.492(2)
C17A C18A 1.375(2)
C17A H17A 0.9500
C18A H18A 0.9500
C19A H19A 0.9800
C19A H19B 0.9800
C19A H19C 0.9800
N1A N2A 1.3472(19)
N3A O3A 1.2161(19)
N3A O2A 1.221(2)
C1B C6B 1.368(2)
C1B C2B 1.376(2)
C1B N3B 1.449(2)
C2B C3B 1.363(2)
C2B H2B 0.9500
C3B C4B 1.384(2)
C3B H3B 0.9500
C4B O1B 1.350(2)
C4B C5B 1.391(2)
C5B C6B 1.385(2)
C5B C9B 1.456(2)
C6B H6B 0.9500
C7B O1B 1.4314(19)
C7B C8B 1.473(3)
C7B H7BA 0.9900
C7B H7BB 0.9900
C8B C10B 1.314(2)
C8B N1B 1.402(2)
C9B N1B 1.366(2)
C9B C12B 1.3693(19)
C10B H10C 0.9500
C10B H10D 0.9500
C11B N2B 1.320(2)
C11B C12B 1.395(2)
C11B C13B 1.457(2)
C12B H12B 0.9500
C13B C18B 1.378(2)
C13B C14B 1.386(2)
C14B C15B 1.375(2)
C14B H14B 0.9500
C15B C16B 1.380(2)
C15B H15B 0.9500
C16B C17B 1.379(2)
C16B C19B 1.493(2)
C17B C18B 1.379(2)
C17B H17B 0.9500
C18B H18B 0.9500
C19B H19D 0.9800
C19B H19E 0.9800
C19B H19F 0.9800
N1B N2B 1.346(2)
N3B O2B 1.2120(18)
N3B O3B 1.217(2)

loop_
_geom_torsion_atom_site_label_1
_geom_torsion_atom_site_label_2
_geom_torsion_atom_site_label_3
_geom_torsion_atom_site_label_4
_geom_torsion
C6A C1A C2A C3A -2.81(17)
N3A C1A C2A C3A 177.88(10)
C1A C2A C3A C4A -0.14(17)
C2A C3A C4A O1A -177.04(10)
C2A C3A C4A C5A 4.24(17)
O1A C4A C5A C6A 176.18(10)
C3A C4A C5A C6A -5.22(16)
O1A C4A C5A C9A -7.90(18)
C3A C4A C5A C9A 170.70(11)
C2A C1A C6A C5A 1.69(17)
N3A C1A C6A C5A -179.00(10)
C4A C5A C6A C1A 2.32(16)
C9A C5A C6A C1A -173.98(10)
O1A C7A C8A C10A 117.12(13)
O1A C7A C8A N1A -66.74(13)
C6A C5A C9A N1A -172.92(10)
C4A C5A C9A N1A 11.18(18)
C6A C5A C9A C12A 11.01(16)
C4A C5A C9A C12A -164.89(11)
N1A C9A C12A C11A -0.07(12)
C5A C9A C12A C11A 176.70(10)
N2A C11A C12A C9A -0.26(12)
C13A C11A C12A C9A 178.55(10)
N2A C11A C13A C18A 156.97(11)
C12A C11A C13A C18A -21.75(17)
N2A C11A C13A C14A -21.95(16)
C12A C11A C13A C14A 159.33(12)
C18A C13A C14A C15A 1.69(17)
C11A C13A C14A C15A -179.37(11)
C13A C14A C15A C16A -0.69(19)
C14A C15A C16A C17A -0.79(18)
C14A C15A C16A C19A 179.20(12)
C15A C16A C17A C18A 1.28(18)
C19A C16A C17A C18A -178.71(12)
C16A C17A C18A C13A -0.28(18)
C14A C13A C18A C17A -1.21(17)
C11A C13A C18A C17A 179.85(10)
C12A C9A N1A N2A 0.38(12)
C5A C9A N1A N2A -176.34(10)
C12A C9A N1A C8A -175.37(10)
C5A C9A N1A C8A 7.90(18)
C10A C8A N1A N2A 14.10(16)
C7A C8A N1A N2A -162.09(10)
C10A C8A N1A C9A -170.34(12)
C7A C8A N1A C9A 13.47(16)
C12A C11A N2A N1A 0.48(12)
C13A C11A N2A N1A -178.45(9)
C9A N1A N2A C11A -0.54(12)
C8A N1A N2A C11A 175.78(9)
C6A C1A N3A O3A -6.63(16)
C2A C1A N3A O3A 172.70(11)
C6A C1A N3A O2A 172.84(11)
C2A C1A N3A O2A -7.83(16)
C3A C4A O1A C7A 139.20(11)
C5A C4A O1A C7A -42.12(15)
C8A C7A O1A C4A 88.97(13)
C6B C1B C2B C3B 1.90(19)
N3B C1B C2B C3B -178.15(11)
C1B C2B C3B C4B -0.49(18)
C2B C3B C4B O1B 178.27(11)
C2B C3B C4B C5B -2.22(18)
O1B C4B C5B C6B -177.07(10)
C3B C4B C5B C6B 3.45(16)
O1B C4B C5B C9B 8.60(17)
C3B C4B C5B C9B -170.88(11)
C2B C1B C6B C5B -0.60(18)
N3B C1B C6B C5B 179.46(10)
C4B C5B C6B C1B -2.05(16)
C9B C5B C6B C1B 172.69(10)
O1B C7B C8B C10B -123.33(12)
O1B C7B C8B N1B 59.04(13)
C6B C5B C9B N1B 165.30(11)
C4B C5B C9B N1B -20.41(18)
C6B C5B C9B C12B -20.32(17)
C4B C5B C9B C12B 153.97(12)
N1B C9B C12B C11B 0.55(12)
C5B C9B C12B C11B -174.87(10)
N2B C11B C12B C9B -0.62(12)
C13B C11B C12B C9B 178.48(10)
N2B C11B C13B C18B 175.50(10)
C12B C11B C13B C18B -3.53(17)
N2B C11B C13B C14B -4.44(16)
C12B C11B C13B C14B 176.54(11)
C18B C13B C14B C15B 2.62(16)
C11B C13B C14B C15B -177.44(10)
C13B C14B C15B C16B -0.19(17)
C14B C15B C16B C17B -2.32(17)
C14B C15B C16B C19B 175.65(11)
C15B C16B C17B C18B 2.44(17)
C19B C16B C17B C18B -175.52(12)
C14B C13B C18B C17B -2.51(16)
C11B C13B C18B C17B 177.55(10)
C16B C17B C18B C13B -0.02(18)
C12B C9B N1B N2B -0.33(12)
C5B C9B N1B N2B 174.96(10)
C12B C9B N1B C8B 179.47(11)
C5B C9B N1B C8B -5.24(18)
C10B C8B N1B N2B -3.47(16)
C7B C8B N1B N2B 174.19(9)
C10B C8B N1B C9B 176.74(11)
C7B C8B N1B C9B -5.61(17)
C12B C11B N2B N1B 0.41(12)
C13B C11B N2B N1B -178.78(9)
C9B N1B N2B C11B -0.05(12)
C8B N1B N2B C11B -179.88(9)
C6B C1B N3B O2B 1.96(17)
C2B C1B N3B O2B -177.99(12)
C6B C1B N3B O3B -177.86(12)
C2B C1B N3B O3B 2.19(18)
C3B C4B O1B C7B -130.98(12)
C5B C4B O1B C7B 49.51(15)
C8B C7B O1B C4B -92.88(12)
